data_7045536
loop_
_publ_author_name
'Drover, Marcus W.'
'Peters, Jonas C.'

_publ_section_title
;
 Expanding the allyl analogy: accessing \h<sup>3</sup>-P,B,P
 diphosphinoborane complexes of group 10.
;
_journal_issue 11
_journal_name_full 'Dalton transactions (Cambridge, England : 2003)'
_journal_page_first 3733
_journal_page_last 3738
_journal_paper_doi 10.1039/c8dt00058a
_journal_volume 47
_journal_year 2018
_chemical_formula_moiety 'C48 H42 I2 P4 Pt2'
_chemical_formula_sum 'C48 H42 I2 P4 Pt2'
_chemical_formula_weight 1386.67
_chemical_name_systematic '[Pt(PPh2H)(u-PPh2)I]2'
_space_group_crystal_system monoclinic
_space_group_IT_number 14
_space_group_name_Hall '-P 2yn'
_space_group_name_H-M_alt 'P 1 21/n 1'
_symmetry_space_group_name_Hall '-P 2yn'
_symmetry_space_group_name_H-M 'P 1 21/n 1'
_atom_sites_solution_hydrogens geom
_atom_sites_solution_primary direct
_audit_creation_date 2017-10-23
_audit_creation_method
;
Olex2 1.2
(compiled Aug 10 2017 17:28:52 for OlexSys, GUI svn.r5381)
;
_audit_update_record
;
2017-10-23 deposited with the CCDC.
2018-02-05 downloaded from the CCDC.
;
_cell_angle_alpha 90
_cell_angle_beta 90.078(2)
_cell_angle_gamma 90
_cell_formula_units_Z 2
_cell_length_a 10.4494(6)
_cell_length_b 9.2354(5)
_cell_length_c 23.1562(13)
_cell_measurement_reflns_used 9892
_cell_measurement_temperature 100(2)
_cell_measurement_theta_max 31.613
_cell_measurement_theta_min 2.374
_cell_volume 2234.7(2)
_computing_cell_refinement 'SAINT v8.37A (Bruker, 2015)'
_computing_data_reduction 'SAINT v8.37A (Bruker, 2015)'
_computing_molecular_graphics 'Olex2 (Dolomanov et al., 2009)'
_computing_publication_material 'Olex2 (Dolomanov et al., 2009)'
_computing_structure_refinement 'ShelXL (Sheldrick, 2015)'
_computing_structure_solution 'SIR2004 (Burla et al., 2007)'
_diffrn_ambient_temperature 100(2)
_diffrn_measured_fraction_theta_full 1.000
_diffrn_measured_fraction_theta_max 0.999
_diffrn_measurement_device_type 'Bruker AXS D8 Venture Kappa'
_diffrn_radiation_type MoK\a
_diffrn_radiation_wavelength 0.71073
_diffrn_reflns_av_R_equivalents 0.0689
_diffrn_reflns_av_unetI/netI 0.0572
_diffrn_reflns_Laue_measured_fraction_full 1.000
_diffrn_reflns_Laue_measured_fraction_max 0.999
_diffrn_reflns_limit_h_max 14
_diffrn_reflns_limit_h_min -14
_diffrn_reflns_limit_k_max 13
_diffrn_reflns_limit_k_min -13
_diffrn_reflns_limit_l_max 32
_diffrn_reflns_limit_l_min -33
_diffrn_reflns_number 40635
_diffrn_reflns_point_group_measured_fraction_full 1.000
_diffrn_reflns_point_group_measured_fraction_max 0.999
_diffrn_reflns_theta_full 25.242
_diffrn_reflns_theta_max 30.507
_diffrn_reflns_theta_min 2.137
_exptl_absorpt_coefficient_mu 7.811
_exptl_absorpt_correction_T_max 0.7471
_exptl_absorpt_correction_T_min 0.5013
_exptl_absorpt_correction_type multi-scan
_exptl_absorpt_process_details
'SADABS-2016/2 (Bruker,2016/2) was used for absorption correction. wR2(int) was 0.1052 before and 0.0642 after correction. The Ratio of minimum to maximum transmission is 0.6710. The \l/2 correction factor is Not present.'
_exptl_crystal_colour 'clear colourless'
_exptl_crystal_colour_lustre clear
_exptl_crystal_colour_primary colourless
_exptl_crystal_density_diffrn 2.061
_exptl_crystal_description block
_exptl_crystal_F_000 1304
_exptl_crystal_size_max 0.22
_exptl_crystal_size_mid 0.18
_exptl_crystal_size_min 0.12
_refine_diff_density_max 1.342
_refine_diff_density_min -1.577
_refine_diff_density_rms 0.269
_refine_ls_extinction_method none
_refine_ls_goodness_of_fit_ref 1.089
_refine_ls_hydrogen_treatment constr
_refine_ls_matrix_type full
_refine_ls_number_parameters 254
_refine_ls_number_reflns 6818
_refine_ls_number_restraints 0
_refine_ls_restrained_S_all 1.089
_refine_ls_R_factor_all 0.0467
_refine_ls_R_factor_gt 0.0350
_refine_ls_shift/su_max 0.001
_refine_ls_shift/su_mean 0.000
_refine_ls_structure_factor_coef Fsqd
_refine_ls_weighting_details 'w=1/[\s^2^(Fo^2^)+(0.0408P)^2^] where P=(Fo^2^+2Fc^2^)/3'
_refine_ls_weighting_scheme calc
_refine_ls_wR_factor_gt 0.0698
_refine_ls_wR_factor_ref 0.0804
_reflns_Friedel_coverage 0.000
_reflns_number_gt 5979
_reflns_number_total 6818
_reflns_threshold_expression 'I > 2\s(I)'
_cod_data_source_file c8dt00058a2.cif
_cod_data_source_block mkt_a
_cod_depositor_comments 'Adding full bibliography for 7045536--7045541.cif.'
_cod_database_code 7045536
_shelx_shelxl_version_number 2016/6
_shelx_space_group_comment
;
The symmetry employed for this shelxl refinement is uniquely defined
by the following loop, which should always be used as a source of
symmetry information in preference to the above space-group names.
They are only intended as comments.
;
_shelx_estimated_absorpt_t_max 0.454
_shelx_estimated_absorpt_t_min 0.278
_olex2_refinement_description
;
1. Twinned data refinement
 Scales: 0.6781(8)
 0.3219(8)
2. Fixed Uiso
 At 1.2 times of:
  All C(H) groups, All P(H) groups
3.a Ternary CH refined with riding coordinates:
 P2(H2)
3.b Aromatic/amide H refined with riding coordinates:
 C12(H12), C22(H22), C2(H2A), C18(H18), C23(H23), C3(H3), C16(H16), C21(H21),
 C11(H11), C10(H10), C15(H15), C8(H8), C17(H17), C4(H4), C6(H6), C9(H9),
 C24(H24), C20(H20), C5(H5), C14(H14)
;
_olex2_submission_special_instructions 'No special instructions were received'

loop_
_space_group_symop_operation_xyz
'x, y, z'
'-x+1/2, y+1/2, -z+1/2'
'-x, -y, -z'
'x-1/2, -y-1/2, z-1/2'

loop_
_atom_site_label
_atom_site_type_symbol
_atom_site_fract_x
_atom_site_fract_y
_atom_site_fract_z
_atom_site_U_iso_or_equiv
_atom_site_adp_type
_atom_site_occupancy
_atom_site_site_symmetry_order
_atom_site_calc_flag
_atom_site_refinement_flags_posn
Pt1 Pt 0.56556(2) 0.41387(2) 0.43686(2) 0.00879(5) Uani 1 1 d .
I1 I 0.79939(4) 0.35469(4) 0.39864(2) 0.02097(10) Uani 1 1 d .
P1 P 0.37449(15) 0.46247(16) 0.47989(7) 0.0090(3) Uani 1 1 d .
P2 P 0.47326(15) 0.31339(16) 0.35572(7) 0.0107(3) Uani 1 1 d .
H2 H 0.380402 0.304577 0.365495 0.013 Uiso 1 1 calc R
C12 C 0.5813(7) 0.0422(7) 0.3735(3) 0.0161(13) Uani 1 1 d .
H12 H 0.603586 0.078536 0.410565 0.019 Uiso 1 1 calc R
C22 C 0.1613(7) 0.0375(7) 0.5203(3) 0.0213(15) Uani 1 1 d .
H22 H 0.118492 -0.050530 0.529020 0.026 Uiso 1 1 calc R
C19 C 0.2867(6) 0.2959(6) 0.4949(3) 0.0102(12) Uani 1 1 d .
C2 C 0.5886(6) 0.4372(6) 0.2583(3) 0.0168(14) Uani 1 1 d .
H2A H 0.663920 0.387233 0.269735 0.020 Uiso 1 1 calc R
C18 C 0.1541(6) 0.5309(7) 0.4117(3) 0.0154(13) Uani 1 1 d .
H18 H 0.115720 0.443661 0.424880 0.018 Uiso 1 1 calc R
C23 C 0.2790(7) 0.0339(7) 0.4962(3) 0.0203(15) Uani 1 1 d .
H23 H 0.317723 -0.056776 0.487897 0.024 Uiso 1 1 calc R
C3 C 0.5896(7) 0.5225(7) 0.2092(3) 0.0194(15) Uani 1 1 d .
H3 H 0.664887 0.529198 0.186425 0.023 Uiso 1 1 calc R
C16 C 0.1427(6) 0.7491(7) 0.3544(3) 0.0179(14) Uani 1 1 d .
H16 H 0.096841 0.811412 0.329156 0.021 Uiso 1 1 calc R
C21 C 0.1023(7) 0.1688(7) 0.5324(3) 0.0207(15) Uani 1 1 d .
H21 H 0.019826 0.170486 0.549606 0.025 Uiso 1 1 calc R
C11 C 0.6097(7) -0.1013(6) 0.3593(3) 0.0182(14) Uani 1 1 d .
H11 H 0.647704 -0.163755 0.387028 0.022 Uiso 1 1 calc R
C10 C 0.5818(7) -0.1519(7) 0.3041(3) 0.0204(15) Uani 1 1 d .
H10 H 0.602928 -0.248535 0.293701 0.025 Uiso 1 1 calc R
C15 C 0.2633(7) 0.7862(7) 0.3723(3) 0.0195(15) Uani 1 1 d .
H15 H 0.301108 0.873130 0.358582 0.023 Uiso 1 1 calc R
C8 C 0.4920(8) 0.0795(7) 0.2790(3) 0.0219(15) Uani 1 1 d .
H8 H 0.450790 0.140467 0.251671 0.026 Uiso 1 1 calc R
C13 C 0.2759(6) 0.5692(6) 0.4307(3) 0.0125(12) Uani 1 1 d .
C17 C 0.0876(7) 0.6216(7) 0.3729(3) 0.0171(14) Uani 1 1 d .
H17 H 0.004962 0.594833 0.359466 0.020 Uiso 1 1 calc R
C4 C 0.4797(7) 0.5990(7) 0.1932(3) 0.0205(15) Uani 1 1 d .
H4 H 0.481128 0.659230 0.159908 0.025 Uiso 1 1 calc R
C6 C 0.3676(6) 0.5031(7) 0.2750(3) 0.0169(14) Uani 1 1 d .
H6 H 0.292593 0.499014 0.298118 0.020 Uiso 1 1 calc R
C1 C 0.4767(6) 0.4242(6) 0.2910(3) 0.0124(12) Uani 1 1 d .
C7 C 0.5207(6) 0.1323(7) 0.3339(3) 0.0141(13) Uani 1 1 d .
C9 C 0.5232(8) -0.0613(7) 0.2640(3) 0.0242(17) Uani 1 1 d .
H9 H 0.504417 -0.096107 0.226306 0.029 Uiso 1 1 calc R
C24 C 0.3441(7) 0.1612(6) 0.4833(3) 0.0169(13) Uani 1 1 d .
H24 H 0.427142 0.157284 0.466727 0.020 Uiso 1 1 calc R
C20 C 0.1647(6) 0.2980(6) 0.5193(3) 0.0141(13) Uani 1 1 d .
H20 H 0.124047 0.387881 0.527066 0.017 Uiso 1 1 calc R
C5 C 0.3698(7) 0.5874(7) 0.2252(3) 0.0222(15) Uani 1 1 d .
H5 H 0.294696 0.637253 0.213330 0.027 Uiso 1 1 calc R
C14 C 0.3307(7) 0.6991(6) 0.4101(3) 0.0153(13) Uani 1 1 d .
H14 H 0.414115 0.726532 0.422238 0.018 Uiso 1 1 calc R

loop_
_atom_site_aniso_label
_atom_site_aniso_U_11
_atom_site_aniso_U_22
_atom_site_aniso_U_33
_atom_site_aniso_U_23
_atom_site_aniso_U_13
_atom_site_aniso_U_12
Pt1 0.00916(10) 0.00916(8) 0.00804(9) -0.00251(9) 0.00026(10) -0.00074(9)
I1 0.0143(2) 0.0219(2) 0.0267(2) -0.00986(18) 0.0048(2) -0.00189(17)
P1 0.0093(8) 0.0105(6) 0.0073(7) -0.0018(6) 0.0004(6) -0.0002(6)
P2 0.0118(8) 0.0120(6) 0.0083(7) -0.0034(6) 0.0002(6) -0.0016(6)
C12 0.014(3) 0.018(3) 0.016(3) -0.003(2) -0.001(3) -0.001(3)
C22 0.027(4) 0.012(3) 0.025(4) 0.002(3) -0.004(3) -0.009(3)
C19 0.014(3) 0.007(2) 0.010(3) 0.000(2) 0.001(2) 0.001(2)
C2 0.013(4) 0.014(3) 0.023(3) -0.002(2) 0.003(3) 0.000(2)
C18 0.008(3) 0.016(3) 0.022(3) 0.003(3) -0.002(3) -0.003(3)
C23 0.028(4) 0.011(3) 0.022(4) 0.000(3) -0.009(3) 0.000(3)
C3 0.021(4) 0.018(3) 0.019(3) -0.001(3) 0.007(3) -0.002(3)
C16 0.019(4) 0.016(3) 0.019(3) 0.002(3) -0.006(3) 0.009(3)
C21 0.018(4) 0.023(3) 0.021(4) -0.001(3) -0.001(3) -0.006(3)
C11 0.015(3) 0.015(3) 0.025(4) 0.000(3) 0.002(3) 0.003(2)
C10 0.024(4) 0.017(3) 0.020(3) -0.005(3) -0.001(3) -0.004(3)
C15 0.025(4) 0.016(3) 0.018(3) 0.001(3) -0.004(3) -0.004(3)
C8 0.036(4) 0.017(3) 0.013(3) 0.003(3) -0.007(3) -0.004(3)
C13 0.015(3) 0.010(2) 0.013(3) -0.001(2) 0.006(3) 0.004(2)
C17 0.019(4) 0.018(3) 0.014(3) 0.001(2) -0.004(3) 0.004(3)
C4 0.030(4) 0.015(3) 0.016(3) 0.005(3) -0.002(3) -0.005(3)
C6 0.021(4) 0.013(3) 0.017(3) -0.007(2) 0.006(3) 0.002(2)
C1 0.013(3) 0.013(3) 0.012(3) -0.002(2) 0.005(2) -0.002(2)
C7 0.016(3) 0.011(2) 0.015(3) -0.004(2) 0.003(3) -0.001(2)
C9 0.038(5) 0.014(3) 0.020(4) -0.007(3) -0.002(3) -0.003(3)
C24 0.016(3) 0.017(3) 0.018(3) -0.003(3) 0.001(3) -0.006(3)
C20 0.020(4) 0.007(2) 0.015(3) 0.002(2) -0.002(3) -0.002(2)
C5 0.024(4) 0.020(3) 0.023(4) 0.004(3) -0.004(3) 0.002(3)
C14 0.019(4) 0.012(3) 0.015(3) 0.002(2) 0.000(3) -0.006(3)

loop_
_atom_type_symbol
_atom_type_description
_atom_type_scat_dispersion_real
_atom_type_scat_dispersion_imag
_atom_type_scat_source
C C 0.0033 0.0016 'International Tables Vol C Tables 4.2.6.8 and 6.1.1.4'
H H 0.0000 0.0000 'International Tables Vol C Tables 4.2.6.8 and 6.1.1.4'
I I -0.4742 1.8119 'International Tables Vol C Tables 4.2.6.8 and 6.1.1.4'
P P 0.1023 0.0942 'International Tables Vol C Tables 4.2.6.8 and 6.1.1.4'
Pt Pt -1.7033 8.3905 'International Tables Vol C Tables 4.2.6.8 and 6.1.1.4'

loop_
_geom_angle_atom_site_label_1
_geom_angle_atom_site_label_2
_geom_angle_atom_site_label_3
_geom_angle
_geom_angle_site_symmetry_1
_geom_angle_site_symmetry_3
P1 Pt1 I1 97.49(4) 3_666 .
P1 Pt1 I1 173.51(4) . .
P1 Pt1 P1 77.05(6) . 3_666
P1 Pt1 P2 94.00(6) . .
P2 Pt1 I1 91.70(4) . .
P2 Pt1 P1 170.03(5) . 3_666
Pt1 P1 Pt1 102.95(6) . 3_666
C19 P1 Pt1 113.0(2) . 3_666
C19 P1 Pt1 111.0(2) . .
C13 P1 Pt1 113.8(2) . 3_666
C13 P1 Pt1 109.2(2) . .
C13 P1 C19 106.9(3) . .
Pt1 P2 H2 104.7 . .
C1 P2 Pt1 115.9(2) . .
C1 P2 H2 104.7 . .
C1 P2 C7 106.5(3) . .
C7 P2 Pt1 118.9(2) . .
C7 P2 H2 104.7 . .
C11 C12 H12 119.7 . .
C7 C12 H12 119.7 . .
C7 C12 C11 120.6(6) . .
C23 C22 H22 119.7 . .
C23 C22 C21 120.6(7) . .
C21 C22 H22 119.7 . .
C24 C19 P1 119.6(5) . .
C20 C19 P1 121.7(4) . .
C20 C19 C24 118.7(5) . .
C3 C2 H2A 120.0 . .
C3 C2 C1 120.1(6) . .
C1 C2 H2A 120.0 . .
C13 C18 H18 120.0 . .
C13 C18 C17 120.0(6) . .
C17 C18 H18 120.0 . .
C22 C23 H23 119.6 . .
C22 C23 C24 120.9(7) . .
C24 C23 H23 119.6 . .
C2 C3 H3 120.0 . .
C2 C3 C4 120.0(6) . .
C4 C3 H3 120.0 . .
C15 C16 H16 119.9 . .
C15 C16 C17 120.3(6) . .
C17 C16 H16 119.9 . .
C22 C21 H21 120.1 . .
C22 C21 C20 119.7(7) . .
C20 C21 H21 120.1 . .
C12 C11 H11 120.3 . .
C10 C11 C12 119.4(6) . .
C10 C11 H11 120.3 . .
C11 C10 H10 119.9 . .
C9 C10 C11 120.2(6) . .
C9 C10 H10 119.9 . .
C16 C15 H15 119.5 . .
C16 C15 C14 120.9(6) . .
C14 C15 H15 119.5 . .
C7 C8 H8 119.8 . .
C9 C8 H8 119.8 . .
C9 C8 C7 120.5(7) . .
C18 C13 P1 125.1(5) . .
C18 C13 C14 118.7(6) . .
C14 C13 P1 116.1(5) . .
C18 C17 H17 120.0 . .
C16 C17 C18 119.9(6) . .
C16 C17 H17 120.0 . .
C3 C4 H4 119.9 . .
C5 C4 C3 120.3(6) . .
C5 C4 H4 119.9 . .
C1 C6 H6 120.2 . .
C5 C6 H6 120.2 . .
C5 C6 C1 119.7(6) . .
C2 C1 P2 120.9(5) . .
C2 C1 C6 119.5(6) . .
C6 C1 P2 119.5(5) . .
C12 C7 P2 119.4(5) . .
C12 C7 C8 119.3(6) . .
C8 C7 P2 121.2(5) . .
C10 C9 H9 120.0 . .
C8 C9 C10 120.1(7) . .
C8 C9 H9 120.0 . .
C19 C24 H24 120.1 . .
C23 C24 C19 119.8(7) . .
C23 C24 H24 120.1 . .
C19 C20 H20 119.9 . .
C21 C20 C19 120.3(6) . .
C21 C20 H20 119.9 . .
C4 C5 C6 120.4(7) . .
C4 C5 H5 119.8 . .
C6 C5 H5 119.8 . .
C15 C14 C13 120.1(6) . .
C15 C14 H14 119.9 . .
C13 C14 H14 119.9 . .

loop_
_geom_bond_atom_site_label_1
_geom_bond_atom_site_label_2
_geom_bond_distance
_geom_bond_site_symmetry_2
Pt1 I1 2.6567(5) .
Pt1 P1 2.2773(16) .
Pt1 P1 2.3259(15) 3_666
Pt1 P2 2.3057(16) .
P1 C19 1.825(6) .
P1 C13 1.824(6) .
P2 H2 1.0000 .
P2 C1 1.815(7) .
P2 C7 1.816(6) .
C12 H12 0.9500 .
C12 C11 1.398(9) .
C12 C7 1.390(9) .
C22 H22 0.9500 .
C22 C23 1.352(11) .
C22 C21 1.389(10) .
C19 C24 1.406(8) .
C19 C20 1.395(9) .
C2 H2A 0.9500 .
C2 C3 1.383(9) .
C2 C1 1.399(9) .
C18 H18 0.9500 .
C18 C13 1.391(9) .
C18 C17 1.411(9) .
C23 H23 0.9500 .
C23 C24 1.391(9) .
C3 H3 0.9500 .
C3 C4 1.398(10) .
C16 H16 0.9500 .
C16 C15 1.370(9) .
C16 C17 1.379(9) .
C21 H21 0.9500 .
C21 C20 1.393(9) .
C11 H11 0.9500 .
C11 C10 1.392(10) .
C10 H10 0.9500 .
C10 C9 1.391(10) .
C15 H15 0.9500 .
C15 C14 1.381(9) .
C8 H8 0.9500 .
C8 C7 1.394(9) .
C8 C9 1.385(9) .
C13 C14 1.413(8) .
C17 H17 0.9500 .
C4 H4 0.9500 .
C4 C5 1.373(11) .
C6 H6 0.9500 .
C6 C1 1.402(9) .
C6 C5 1.392(10) .
C9 H9 0.9500 .
C24 H24 0.9500 .
C20 H20 0.9500 .
C5 H5 0.9500 .
C14 H14 0.9500 .

loop_
_twin_individual_id
_twin_individual_mass_fraction_refined
1 0.6781(8)
2 0.3219(8)
